data_1505286
loop_
_publ_author_name
'Li, Liwei'
'Clarkson, Guy J.'

_publ_section_title
;
 New bis(benzimidazole) cations for threading through dibenzo-24-crown-8.
;
_journal_issue 3
_journal_name_full 'Organic letters'
_journal_page_first 497
_journal_page_last 500
_journal_paper_doi 10.1021/ol062912x
_journal_volume 9
_journal_year 2007
_chemical_formula_sum 'C44 H54 F12 N6 O8 P2'
_chemical_formula_weight 1084.87
_chemical_name_systematic
; 
 ? 
;
_space_group_IT_number 14
_symmetry_cell_setting monoclinic
_symmetry_space_group_name_Hall '-P 2ybc'
_symmetry_space_group_name_H-M 'P 1 21/c 1'
_atom_sites_solution_hydrogens geom
_atom_sites_solution_primary direct
_atom_sites_solution_secondary difmap
_audit_creation_method SHELXL-97
_cell_angle_alpha 90.00
_cell_angle_beta 91.924(6)
_cell_angle_gamma 90.00
_cell_formula_units_Z 2
_cell_length_a 12.050(2)
_cell_length_b 14.681(3)
_cell_length_c 13.807(3)
_cell_measurement_reflns_used 5107
_cell_measurement_temperature 220(2)
_cell_measurement_theta_max 28.44
_cell_measurement_theta_min 2.95
_cell_volume 2441.2(8)
_computing_cell_refinement 'SAINT (Siemens, 1995)'
_computing_data_collection 'SMART (Siemens, 1994)'
_computing_data_reduction 'SAINT (Siemens, 1995)'
_computing_molecular_graphics 'SHELXTL (Sheldrick, 1997)'
_computing_publication_material 'SHELXTL (Sheldrick, 1997)'
_computing_structure_refinement 'SHELXL-97 (Sheldrick, 1997)'
_computing_structure_solution 'SHELXS-97 (Sheldrick, 1990)'
_diffrn_ambient_temperature 220(2)
_diffrn_detector_area_resol_mean 8.192
_diffrn_measured_fraction_theta_full 0.985
_diffrn_measured_fraction_theta_max 0.881
_diffrn_measurement_device_type 'Siemens SMART diffractometer'
_diffrn_measurement_method '\w scans'
_diffrn_radiation_monochromator graphite
_diffrn_radiation_source 'fine-focus sealed tube'
_diffrn_radiation_type MoK\a
_diffrn_radiation_wavelength 0.71073
_diffrn_reflns_av_R_equivalents 0.0437
_diffrn_reflns_av_sigmaI/netI 0.0806
_diffrn_reflns_limit_h_max 10
_diffrn_reflns_limit_h_min -16
_diffrn_reflns_limit_k_max 10
_diffrn_reflns_limit_k_min -19
_diffrn_reflns_limit_l_max 18
_diffrn_reflns_limit_l_min -18
_diffrn_reflns_number 12082
_diffrn_reflns_theta_full 25.00
_diffrn_reflns_theta_max 28.98
_diffrn_reflns_theta_min 1.69
_diffrn_standards_decay_% nil
_exptl_absorpt_coefficient_mu 0.193
_exptl_absorpt_correction_T_max 0.9772
_exptl_absorpt_correction_T_min 0.7011
_exptl_absorpt_correction_type multi-scan
_exptl_absorpt_process_details 'SADABS (Sheldrick, 1996)'
_exptl_crystal_colour colourless
_exptl_crystal_density_diffrn 1.476
_exptl_crystal_density_method 'not measured'
_exptl_crystal_description block
_exptl_crystal_F_000 1124
_exptl_crystal_size_max 0.36
_exptl_crystal_size_mid 0.22
_exptl_crystal_size_min 0.12
_refine_diff_density_max 0.354
_refine_diff_density_min -0.261
_refine_diff_density_rms 0.051
_refine_ls_extinction_method none
_refine_ls_goodness_of_fit_ref 1.000
_refine_ls_hydrogen_treatment mixed
_refine_ls_matrix_type full
_refine_ls_number_parameters 355
_refine_ls_number_reflns 5709
_refine_ls_number_restraints 17
_refine_ls_restrained_S_all 0.998
_refine_ls_R_factor_all 0.1277
_refine_ls_R_factor_gt 0.0609
_refine_ls_shift/su_max 0.000
_refine_ls_shift/su_mean 0.000
_refine_ls_structure_factor_coef Fsqd
_refine_ls_weighting_details 'calc w=1/[\s^2^(Fo^2^)+(0.0688P)^2^+0.0000P] where P=(Fo^2^+2Fc^2^)/3'
_refine_ls_weighting_scheme calc
_refine_ls_wR_factor_gt 0.1341
_refine_ls_wR_factor_ref 0.1584
_reflns_number_gt 3026
_reflns_number_total 5709
_reflns_threshold_expression >2sigma(I)
_cod_data_source_file ol062912xsi20061229_041259.cif
_cod_data_source_block ll2
_cod_depositor_comments
;
The following automatic conversions were performed:

'_symmetry_cell_setting' value 'Monoclinic' changed to 'monoclinic'
according to /home/saulius/struct/CIF-dictionaries/cif_core.dic
dictionary named 'cif_core.dic' version 2.4.1 from 2010-06-29.

Automatic conversion script
Id: cif_fix_values 1715 2011-07-08 13:25:40Z adriana 
;
_cod_original_cell_volume 2441.1(8)
_cod_original_sg_symbol_H-M P2(1)/c
_cod_database_code 1505286

loop_
_symmetry_equiv_pos_as_xyz
'x, y, z'
'-x, y+1/2, -z+1/2'
'-x, -y, -z'
'x, -y-1/2, z-1/2'

loop_
_atom_site_label
_atom_site_type_symbol
_atom_site_fract_x
_atom_site_fract_y
_atom_site_fract_z
_atom_site_U_iso_or_equiv
_atom_site_adp_type
_atom_site_occupancy
_atom_site_symmetry_multiplicity
_atom_site_calc_flag
_atom_site_refinement_flags
_atom_site_disorder_assembly
_atom_site_disorder_group
N101 N 0.5020(2) 0.44891(16) 0.29296(16) 0.0371(6) Uani 1 1 d . . .
H101 H 0.571(3) 0.449(2) 0.283(2) 0.056 Uiso 1 1 d . . .
C102 C 0.4198(2) 0.44340(18) 0.22019(19) 0.0359(6) Uani 1 1 d . . .
C103 C 0.4240(3) 0.4431(2) 0.1200(2) 0.0480(8) Uani 1 1 d . . .
H10A H 0.4916 0.4474 0.0882 0.058 Uiso 1 1 calc R . .
C104 C 0.3236(3) 0.4360(2) 0.0692(2) 0.0494(8) Uani 1 1 d . . .
H10B H 0.3229 0.4348 0.0011 0.059 Uiso 1 1 calc R . .
C105 C 0.2222(3) 0.4307(2) 0.1170(2) 0.0484(8) Uani 1 1 d . . .
H10C H 0.1555 0.4266 0.0798 0.058 Uiso 1 1 calc R . .
C106 C 0.2182(2) 0.43120(19) 0.2160(2) 0.0425(7) Uani 1 1 d . . .
H10D H 0.1505 0.4277 0.2478 0.051 Uiso 1 1 calc R . .
C107 C 0.3201(2) 0.43729(17) 0.26751(18) 0.0336(6) Uani 1 1 d . . .
N108 N 0.34680(19) 0.43886(15) 0.36575(16) 0.0350(5) Uani 1 1 d . . .
H108 H 0.301(3) 0.435(2) 0.416(2) 0.053 Uiso 1 1 d . . .
C109 C 0.4557(2) 0.44641(17) 0.37949(19) 0.0329(6) Uani 1 1 d . . .
C110 C 0.5157(2) 0.45556(18) 0.47450(18) 0.0365(7) Uani 1 1 d . . .
H11A H 0.5959 0.4548 0.4648 0.044 Uiso 1 1 calc R . .
H11B H 0.4976 0.4036 0.5157 0.044 Uiso 1 1 calc R . .
C201 C 0.1541(2) 0.4438(2) 0.5748(2) 0.0460(8) Uani 1 1 d . . .
H20A H 0.1397 0.4329 0.6433 0.055 Uiso 1 1 calc R . .
H20B H 0.0965 0.4128 0.5353 0.055 Uiso 1 1 calc R . .
O202 O 0.26226(15) 0.40955(13) 0.55201(13) 0.0394(5) Uani 1 1 d . . .
C203 C 0.2776(2) 0.31558(19) 0.5788(2) 0.0406(7) Uani 1 1 d . . .
H20C H 0.3258 0.2860 0.5325 0.049 Uiso 1 1 calc R . .
H20D H 0.2057 0.2844 0.5759 0.049 Uiso 1 1 calc R . .
C204 C 0.3286(2) 0.3066(2) 0.6793(2) 0.0407(7) Uani 1 1 d . . .
H20E H 0.2930 0.3493 0.7232 0.049 Uiso 1 1 calc R . .
H20F H 0.3176 0.2447 0.7036 0.049 Uiso 1 1 calc R . .
O205 O 0.44562(15) 0.32622(13) 0.67614(13) 0.0413(5) Uani 1 1 d . . .
C206 C 0.5031(2) 0.31903(18) 0.7632(2) 0.0377(7) Uani 1 1 d . . .
C207 C 0.4538(3) 0.3022(2) 0.8515(2) 0.0446(7) Uani 1 1 d . . .
H20G H 0.3765 0.2938 0.8535 0.054 Uiso 1 1 calc R . .
C208 C 0.5187(3) 0.2979(2) 0.9362(2) 0.0492(8) Uani 1 1 d . . .
H20H H 0.4851 0.2861 0.9954 0.059 Uiso 1 1 calc R . .
C209 C 0.6308(3) 0.3106(2) 0.9344(2) 0.0500(8) Uani 1 1 d . . .
H20I H 0.6736 0.3098 0.9926 0.060 Uiso 1 1 calc R . .
C210 C 0.6816(2) 0.3248(2) 0.8475(2) 0.0446(7) Uani 1 1 d . . .
H21A H 0.7592 0.3316 0.8469 0.053 Uiso 1 1 calc R . .
O212 O 0.66389(15) 0.34419(14) 0.67221(13) 0.0442(5) Uani 1 1 d . . .
C211 C 0.6201(2) 0.32899(19) 0.7614(2) 0.0383(7) Uani 1 1 d . . .
C213 C 0.7837(2) 0.3386(2) 0.6708(2) 0.0434(7) Uani 1 1 d . . .
H21B H 0.8084 0.2793 0.6961 0.052 Uiso 1 1 calc R . .
H21C H 0.8167 0.3862 0.7123 0.052 Uiso 1 1 calc R . .
C214 C 0.8210(3) 0.3501(2) 0.5698(2) 0.0476(8) Uani 1 1 d . . .
H21D H 0.8958 0.3247 0.5643 0.057 Uiso 1 1 calc R . .
H21E H 0.7709 0.3169 0.5249 0.057 Uiso 1 1 calc R . .
O215 O 0.82182(16) 0.44411(13) 0.54439(13) 0.0435(5) Uani 1 1 d . . .
C216 C 0.8473(3) 0.4573(2) 0.4457(2) 0.0454(8) Uani 1 1 d . . .
H21F H 0.7924 0.4261 0.4036 0.054 Uiso 1 1 calc R . .
H21G H 0.9207 0.4321 0.4333 0.054 Uiso 1 1 calc R . .
N01 N 0.7187(2) 0.4420(2) 0.2081(2) 0.0704(9) Uani 1 1 d . . .
C02 C 0.7978(3) 0.4310(2) 0.1702(2) 0.0546(8) Uani 1 1 d . . .
C03 C 0.9023(3) 0.4155(3) 0.1218(3) 0.0822(13) Uani 1 1 d . . .
H03A H 0.9426 0.4726 0.1177 0.123 Uiso 1 1 calc R . .
H03B H 0.8868 0.3921 0.0571 0.123 Uiso 1 1 calc R . .
H03C H 0.9469 0.3718 0.1586 0.123 Uiso 1 1 calc R . .
P10 P 1.05520(6) 0.29018(6) -0.13821(6) 0.0442(2) Uani 1 1 d D . .
F11 F 1.0718(2) 0.2905(2) -0.25051(15) 0.0914(10) Uani 0.966(4) 1 d P A 1
F12 F 1.0399(2) 0.28799(18) -0.02461(15) 0.0797(8) Uani 0.966(4) 1 d P A 1
F13 F 0.9731(2) 0.37429(16) -0.1473(2) 0.0962(11) Uani 0.966(4) 1 d P A 1
F14 F 1.1366(2) 0.20693(17) -0.12655(19) 0.0960(10) Uani 0.966(4) 1 d P A 1
F15 F 1.15677(19) 0.3570(2) -0.1218(2) 0.0898(10) Uani 0.966(4) 1 d P A 1
F16 F 0.9520(2) 0.22415(17) -0.1549(2) 0.0854(9) Uani 0.966(4) 1 d P A 1
F11A F 1.131(4) 0.247(4) -0.217(3) 0.11(3) Uiso 0.034(4) 1 d PD A 2
F12A F 0.983(4) 0.331(3) -0.055(3) 0.059(19) Uiso 0.034(4) 1 d PD A 2
F13A F 0.953(4) 0.235(4) -0.181(4) 0.11(3) Uiso 0.034(4) 1 d PD A 2
F14A F 1.158(3) 0.346(4) -0.098(4) 0.12(3) Uiso 0.034(4) 1 d PD A 2
F15A F 1.086(5) 0.208(3) -0.068(4) 0.12(3) Uiso 0.034(4) 1 d PD A 2
F16A F 1.027(4) 0.371(2) -0.213(3) 0.039(15) Uiso 0.034(4) 1 d PD A 2

loop_
_atom_site_aniso_label
_atom_site_aniso_U_11
_atom_site_aniso_U_22
_atom_site_aniso_U_33
_atom_site_aniso_U_23
_atom_site_aniso_U_13
_atom_site_aniso_U_12
N101 0.0296(13) 0.0446(14) 0.0372(14) -0.0038(10) 0.0040(11) -0.0006(12)
C102 0.0356(17) 0.0358(15) 0.0364(16) -0.0063(12) 0.0030(12) -0.0022(13)
C103 0.049(2) 0.060(2) 0.0360(17) -0.0013(14) 0.0073(13) -0.0069(16)
C104 0.053(2) 0.064(2) 0.0311(16) -0.0010(14) -0.0036(14) 0.0062(17)
C105 0.045(2) 0.054(2) 0.0458(19) -0.0022(14) -0.0118(14) -0.0010(15)
C106 0.0320(17) 0.0479(18) 0.0475(18) -0.0040(13) 0.0012(13) -0.0014(14)
C107 0.0340(16) 0.0314(15) 0.0353(15) -0.0040(11) 0.0017(12) 0.0022(12)
N108 0.0300(14) 0.0407(14) 0.0347(14) -0.0043(10) 0.0074(10) -0.0022(10)
C109 0.0324(16) 0.0315(15) 0.0353(15) -0.0032(11) 0.0061(12) 0.0000(12)
C110 0.0310(16) 0.0409(17) 0.0375(16) -0.0028(12) 0.0025(12) 0.0010(12)
C201 0.0358(18) 0.058(2) 0.0445(17) 0.0054(14) 0.0101(13) 0.0064(15)
O202 0.0289(11) 0.0447(12) 0.0448(11) 0.0051(9) 0.0066(8) 0.0034(9)
C203 0.0377(18) 0.0358(17) 0.0486(18) 0.0009(13) 0.0021(13) 0.0016(13)
C204 0.0278(16) 0.0408(17) 0.0536(19) 0.0079(13) 0.0024(13) -0.0049(13)
O205 0.0289(11) 0.0532(13) 0.0420(11) 0.0054(9) 0.0002(8) -0.0047(9)
C206 0.0377(17) 0.0356(16) 0.0398(17) 0.0011(12) 0.0019(12) -0.0013(13)
C207 0.0402(18) 0.0492(19) 0.0449(18) 0.0031(13) 0.0061(14) 0.0013(14)
C208 0.053(2) 0.056(2) 0.0390(18) 0.0055(14) 0.0072(14) 0.0000(16)
C209 0.049(2) 0.058(2) 0.0429(19) 0.0054(14) -0.0058(14) 0.0047(16)
C210 0.0334(17) 0.0537(19) 0.0464(18) 0.0094(14) -0.0025(13) 0.0048(14)
O212 0.0311(11) 0.0590(14) 0.0426(12) 0.0067(9) 0.0041(9) 0.0020(10)
C211 0.0392(18) 0.0354(16) 0.0405(17) 0.0049(12) 0.0050(13) 0.0033(13)
C213 0.0293(17) 0.0435(18) 0.0579(19) 0.0072(14) 0.0063(13) 0.0071(13)
C214 0.0428(19) 0.0413(19) 0.060(2) 0.0009(14) 0.0134(14) 0.0063(14)
O215 0.0471(13) 0.0423(12) 0.0415(12) 0.0019(9) 0.0085(9) 0.0058(10)
C216 0.0413(18) 0.053(2) 0.0423(18) -0.0015(13) 0.0092(13) 0.0105(15)
N01 0.0413(18) 0.099(3) 0.072(2) -0.0044(17) 0.0147(15) -0.0025(17)
C02 0.043(2) 0.061(2) 0.060(2) -0.0031(16) 0.0081(16) -0.0069(17)
C03 0.052(2) 0.069(3) 0.128(4) -0.006(2) 0.048(2) -0.001(2)
P10 0.0353(5) 0.0515(5) 0.0456(5) 0.0042(4) 0.0003(3) -0.0023(4)
F11 0.0918(19) 0.135(2) 0.0471(13) 0.0156(13) 0.0003(11) -0.0242(16)
F12 0.0720(16) 0.115(2) 0.0525(13) -0.0059(12) 0.0116(10) 0.0074(14)
F13 0.0687(17) 0.0653(16) 0.153(3) 0.0044(14) -0.0265(17) 0.0155(12)
F14 0.108(2) 0.0954(19) 0.0834(19) -0.0139(13) -0.0111(14) 0.0572(15)
F15 0.0513(15) 0.110(2) 0.108(2) -0.0027(15) -0.0080(12) -0.0327(13)
F16 0.0748(17) 0.0736(17) 0.107(2) 0.0140(13) -0.0116(13) -0.0369(12)

loop_
_atom_type_symbol
_atom_type_description
_atom_type_scat_dispersion_real
_atom_type_scat_dispersion_imag
_atom_type_scat_source
C C 0.0033 0.0016 'International Tables Vol C Tables 4.2.6.8 and 6.1.1.4'
H H 0.0000 0.0000 'International Tables Vol C Tables 4.2.6.8 and 6.1.1.4'
N N 0.0061 0.0033 'International Tables Vol C Tables 4.2.6.8 and 6.1.1.4'
O O 0.0106 0.0060 'International Tables Vol C Tables 4.2.6.8 and 6.1.1.4'
F F 0.0171 0.0103 'International Tables Vol C Tables 4.2.6.8 and 6.1.1.4'
P P 0.1023 0.0942 'International Tables Vol C Tables 4.2.6.8 and 6.1.1.4'

loop_
_geom_angle_atom_site_label_1
_geom_angle_atom_site_label_2
_geom_angle_atom_site_label_3
_geom_angle
_geom_angle_site_symmetry_1
_geom_angle_site_symmetry_3
C109 N101 C102 109.6(2) . .
C109 N101 H101 126(2) . .
C102 N101 H101 124(2) . .
C103 C102 N101 132.3(3) . .
C103 C102 C107 122.0(3) . .
N101 C102 C107 105.7(2) . .
C104 C103 C102 116.5(3) . .
C104 C103 H10A 121.8 . .
C102 C103 H10A 121.8 . .
C103 C104 C105 121.7(3) . .
C103 C104 H10B 119.2 . .
C105 C104 H10B 119.2 . .
C106 C105 C104 121.8(3) . .
C106 C105 H10C 119.1 . .
C104 C105 H10C 119.1 . .
C105 C106 C107 116.6(3) . .
C105 C106 H10D 121.7 . .
C107 C106 H10D 121.7 . .
N108 C107 C102 106.4(2) . .
N108 C107 C106 132.0(3) . .
C102 C107 C106 121.5(3) . .
C109 N108 C107 109.8(2) . .
C109 N108 H108 121.9(19) . .
C107 N108 H108 128.3(19) . .
N108 C109 N101 108.4(2) . .
N108 C109 C110 125.9(2) . .
N101 C109 C110 125.6(2) . .
C109 C110 C110 111.2(3) . 3_666
C109 C110 H11A 109.4 . .
C110 C110 H11A 109.4 3_666 .
C109 C110 H11B 109.4 . .
C110 C110 H11B 109.4 3_666 .
H11A C110 H11B 108.0 . .
O202 C201 C216 107.7(2) . 3_666
O202 C201 H20A 110.2 . .
C216 C201 H20A 110.2 3_666 .
O202 C201 H20B 110.2 . .
C216 C201 H20B 110.2 3_666 .
H20A C201 H20B 108.5 . .
C203 O202 C201 112.8(2) . .
O202 C203 C204 111.5(2) . .
O202 C203 H20C 109.3 . .
C204 C203 H20C 109.3 . .
O202 C203 H20D 109.3 . .
C204 C203 H20D 109.3 . .
H20C C203 H20D 108.0 . .
O205 C204 C203 108.9(2) . .
O205 C204 H20E 109.9 . .
C203 C204 H20E 109.9 . .
O205 C204 H20F 109.9 . .
C203 C204 H20F 109.9 . .
H20E C204 H20F 108.3 . .
C206 O205 C204 115.1(2) . .
O205 C206 C207 124.1(3) . .
O205 C206 C211 116.8(2) . .
C207 C206 C211 119.1(2) . .
C208 C207 C206 120.0(3) . .
C208 C207 H20G 120.0 . .
C206 C207 H20G 120.0 . .
C209 C208 C207 120.6(3) . .
C209 C208 H20H 119.7 . .
C207 C208 H20H 119.7 . .
C208 C209 C210 120.3(3) . .
C208 C209 H20I 119.9 . .
C210 C209 H20I 119.9 . .
C211 C210 C209 120.9(3) . .
C211 C210 H21A 119.5 . .
C209 C210 H21A 119.5 . .
C211 O212 C213 114.6(2) . .
O212 C211 C210 124.6(3) . .
O212 C211 C206 116.4(2) . .
C210 C211 C206 119.0(3) . .
O212 C213 C214 109.8(2) . .
O212 C213 H21B 109.7 . .
C214 C213 H21B 109.7 . .
O212 C213 H21C 109.7 . .
C214 C213 H21C 109.7 . .
H21B C213 H21C 108.2 . .
O215 C214 C213 110.2(2) . .
O215 C214 H21D 109.6 . .
C213 C214 H21D 109.6 . .
O215 C214 H21E 109.6 . .
C213 C214 H21E 109.6 . .
H21D C214 H21E 108.1 . .
C216 O215 C214 111.8(2) . .
O215 C216 C201 108.5(2) . 3_666
O215 C216 H21F 110.0 . .
C201 C216 H21F 110.0 3_666 .
O215 C216 H21G 110.0 . .
C201 C216 H21G 110.0 3_666 .
H21F C216 H21G 108.4 . .
N01 C02 C03 179.1(4) . .
C02 C03 H03A 109.5 . .
C02 C03 H03B 109.5 . .
H03A C03 H03B 109.5 . .
C02 C03 H03C 109.5 . .
H03A C03 H03C 109.5 . .
H03B C03 H03C 109.5 . .
F11 P10 F14 90.24(14) . .
F11 P10 F14A 103(2) . .
F14 P10 F14A 84(2) . .
F11 P10 F13A 76(2) . .
F14 P10 F13A 97(2) . .
F14A P10 F13A 178(2) . .
F11 P10 F15 90.94(14) . .
F14 P10 F15 89.45(15) . .
F14A P10 F15 13(2) . .
F13A P10 F15 165(2) . .
F11 P10 F11A 39(2) . .
F14 P10 F11A 52(2) . .
F14A P10 F11A 89.5(19) . .
F13A P10 F11A 89.7(19) . .
F15 P10 F11A 84(2) . .
F11 P10 F12A 144(2) . .
F14 P10 F12A 125(2) . .
F14A P10 F12A 89.4(18) . .
F13A P10 F12A 91.5(19) . .
F15 P10 F12A 95.8(18) . .
F11A P10 F12A 177(2) . .
F11 P10 F15A 125(2) . .
F14 P10 F15A 38(2) . .
F14A P10 F15A 91.0(19) . .
F13A P10 F15A 90.2(18) . .
F15 P10 F15A 103(2) . .
F11A P10 F15A 89.0(19) . .
F12A P10 F15A 88.4(19) . .
F11 P10 F13 91.07(15) . .
F14 P10 F13 178.68(15) . .
F14A P10 F13 96(2) . .
F13A P10 F13 84(2) . .
F15 P10 F13 90.33(15) . .
F11A P10 F13 129(2) . .
F12A P10 F13 53(2) . .
F15A P10 F13 141(2) . .
F11 P10 F12 178.86(15) . .
F14 P10 F12 88.63(13) . .
F14A P10 F12 77(2) . .
F13A P10 F12 104(2) . .
F15 P10 F12 89.19(14) . .
F11A P10 F12 140(2) . .
F12A P10 F12 37(2) . .
F15A P10 F12 54(2) . .
F13 P10 F12 90.06(14) . .
F11 P10 F16 89.07(14) . .
F14 P10 F16 91.34(16) . .
F14A P10 F16 167(2) . .
F13A P10 F16 15(2) . .
F15 P10 F16 179.21(16) . .
F11A P10 F16 97(2) . .
F12A P10 F16 83.7(18) . .
F15A P10 F16 78(2) . .
F13 P10 F16 88.88(14) . .
F12 P10 F16 90.83(14) . .
F11 P10 F16A 52.3(18) . .
F14 P10 F16A 139.2(19) . .
F14A P10 F16A 89.3(18) . .
F13A P10 F16A 89.4(18) . .
F15 P10 F16A 77.2(16) . .
F11A P10 F16A 88.0(19) . .
F12A P10 F16A 95(2) . .
F15A P10 F16A 177(2) . .
F13 P10 F16A 42.0(19) . .
F12 P10 F16A 128.8(18) . .
F16 P10 F16A 102.2(16) . .

loop_
_geom_bond_atom_site_label_1
_geom_bond_atom_site_label_2
_geom_bond_distance
_geom_bond_site_symmetry_2
N101 C109 1.336(3) .
N101 C102 1.390(3) .
N101 H101 0.85(3) .
C102 C103 1.386(4) .
C102 C107 1.390(4) .
C103 C104 1.381(4) .
C103 H10A 0.9400 .
C104 C105 1.411(4) .
C104 H10B 0.9400 .
C105 C106 1.370(4) .
C105 H10C 0.9400 .
C106 C107 1.401(4) .
C106 H10D 0.9400 .
C107 N108 1.384(3) .
N108 C109 1.324(3) .
N108 H108 0.90(3) .
C109 C110 1.483(4) .
C110 C110 1.536(5) 3_666
C110 H11A 0.9800 .
C110 H11B 0.9800 .
C201 O202 1.442(3) .
C201 C216 1.480(4) 3_666
C201 H20A 0.9800 .
C201 H20B 0.9800 .
O202 C203 1.439(3) .
C203 C204 1.504(4) .
C203 H20C 0.9800 .
C203 H20D 0.9800 .
C204 O205 1.441(3) .
C204 H20E 0.9800 .
C204 H20F 0.9800 .
O205 C206 1.371(3) .
C206 C207 1.397(4) .
C206 C211 1.418(4) .
C207 C208 1.387(4) .
C207 H20G 0.9400 .
C208 C209 1.365(4) .
C208 H20H 0.9400 .
C209 C210 1.382(4) .
C209 H20I 0.9400 .
C210 C211 1.381(4) .
C210 H21A 0.9400 .
O212 C211 1.374(3) .
O212 C213 1.447(3) .
C213 C214 1.490(4) .
C213 H21B 0.9800 .
C213 H21C 0.9800 .
C214 O215 1.424(3) .
C214 H21D 0.9800 .
C214 H21E 0.9800 .
O215 C216 1.419(3) .
C216 C201 1.480(4) 3_666
C216 H21F 0.9800 .
C216 H21G 0.9800 .
N01 C02 1.115(4) .
C02 C03 1.463(5) .
C03 H03A 0.9700 .
C03 H03B 0.9700 .
C03 H03C 0.9700 .
P10 F11 1.570(2) .
P10 F14 1.572(2) .
P10 F14A 1.574(18) .
P10 F13A 1.575(18) .
P10 F15 1.579(2) .
P10 F11A 1.580(19) .
P10 F12A 1.580(18) .
P10 F15A 1.581(19) .
P10 F13 1.585(2) .
P10 F12 1.586(2) .
P10 F16 1.587(2) .
P10 F16A 1.601(18) .

loop_
_geom_hbond_atom_site_label_D
_geom_hbond_atom_site_label_H
_geom_hbond_atom_site_label_A
_geom_hbond_distance_DH
_geom_hbond_distance_HA
_geom_hbond_distance_DA
_geom_hbond_angle_DHA
_geom_hbond_site_symmetry_A
N101 H101 N01 0.85(3) 2.09(3) 2.899(4) 159(3) .
N108 H108 O202 0.90(3) 1.99(3) 2.831(3) 155(3) .
C110 H11B O205 0.98 2.59 3.497(3) 154.7 .
C110 H11A O215 0.98 2.91 3.785(3) 149.8 .
C03 H03B F12 0.97 2.67 3.250(4) 118.5 .
C03 H03B F12A 0.97 2.16 2.94(2) 135.8 .
N108 H108 O215 0.90(3) 2.38(3) 2.965(3) 123(2) 3_666
C110 H11A O202 0.98 2.64 3.359(3) 130.3 3_666
